data_4028199
loop_
_publ_author_name
'Mukulesh Mondal'
'Han-Jen Ho'
'Nicholas J. Peraino'
'Melanie A. Gary'
'Kraig A. Wheeler'
'Nessan J. Kerrigan'

_publ_section_title
;
 Diastereoselective Reaction of Sulfoxonium Ylides, Aldehydes and Ketenes:
 An Approach to trans-\g-Lactones
;
_journal_name_full 'Journal of Organic Chemistry'
_journal_page_first 4587
_journal_page_last 4593
_journal_paper_doi 10.1021/jo4003213
_journal_volume 78
_journal_year 2013
_chemical_formula_sum 'C20 H21 N O4'
_chemical_formula_weight 339.37
_chemical_name_systematic
; 
 ? 
;
_space_group_IT_number 7
_symmetry_cell_setting monoclinic
_symmetry_space_group_name_Hall 'P -2yac'
_symmetry_space_group_name_H-M 'P 1 n 1'
_atom_sites_solution_hydrogens geom
_atom_sites_solution_primary direct
_atom_sites_solution_secondary difmap
_audit_creation_method SHELXL-97
_cell_angle_alpha 90.00
_cell_angle_beta 94.150(2)
_cell_angle_gamma 90.00
_cell_formula_units_Z 8
_cell_length_a 16.5731(4)
_cell_length_b 6.5305(2)
_cell_length_c 31.5251(8)
_cell_measurement_temperature 100(2)
_cell_volume 3403.04(16)
_computing_structure_refinement 'SHELXL-97 (Sheldrick, 1997)'
_computing_structure_solution 'SHELXS-97 (Sheldrick, 1990)'
_diffrn_ambient_temperature 100(2)
_diffrn_measured_fraction_theta_full 0.996
_diffrn_measured_fraction_theta_max 0.996
_diffrn_radiation_monochromator graphite
_diffrn_radiation_source 'fine-focus sealed tube'
_diffrn_radiation_type CuK\a
_diffrn_radiation_wavelength 1.54178
_diffrn_reflns_av_R_equivalents 0.0676
_diffrn_reflns_av_sigmaI/netI 0.0557
_diffrn_reflns_limit_h_max 19
_diffrn_reflns_limit_h_min -19
_diffrn_reflns_limit_k_max 7
_diffrn_reflns_limit_k_min -7
_diffrn_reflns_limit_l_max 37
_diffrn_reflns_limit_l_min -37
_diffrn_reflns_number 44023
_diffrn_reflns_theta_full 67.73
_diffrn_reflns_theta_max 67.73
_diffrn_reflns_theta_min 2.81
_exptl_absorpt_coefficient_mu 0.752
_exptl_crystal_density_diffrn 1.325
_exptl_crystal_F_000 1440
_refine_diff_density_max 0.321
_refine_diff_density_min -0.310
_refine_diff_density_rms 0.067
_refine_ls_abs_structure_details 'Flack H D (1983), Acta Cryst. A39, 876-881'
_refine_ls_abs_structure_Flack 0.2(5)
_refine_ls_extinction_method none
_refine_ls_goodness_of_fit_ref 1.053
_refine_ls_hydrogen_treatment mixed
_refine_ls_matrix_type full
_refine_ls_number_parameters 910
_refine_ls_number_reflns 11843
_refine_ls_number_restraints 2
_refine_ls_restrained_S_all 1.053
_refine_ls_R_factor_all 0.1040
_refine_ls_R_factor_gt 0.0692
_refine_ls_shift/su_max 0.953
_refine_ls_shift/su_mean 0.075
_refine_ls_structure_factor_coef Fsqd
_refine_ls_weighting_details 'calc w=1/[\s^2^(Fo^2^)+(0.0450P)^2^+8.1334P] where P=(Fo^2^+2Fc^2^)/3'
_refine_ls_weighting_scheme calc
_refine_ls_wR_factor_gt 0.1561
_refine_ls_wR_factor_ref 0.1750
_reflns_number_gt 8259
_reflns_number_total 11843
_reflns_threshold_expression >2sigma(I)
_cod_data_source_file jo4003213_si_002.cif
_cod_data_source_block c:\frames\guest\nker07\work\nker07
_cod_original_cell_volume 3403.03(16)
_cod_original_sg_symbol_H-M 'P 1 21 1'
_cod_database_code 4028199

loop_
_symmetry_equiv_pos_as_xyz
'x, y, z'
'x+1/2, -y, z+1/2'

loop_
_atom_site_label
_atom_site_type_symbol
_atom_site_fract_x
_atom_site_fract_y
_atom_site_fract_z
_atom_site_U_iso_or_equiv
_atom_site_adp_type
_atom_site_occupancy
_atom_site_symmetry_multiplicity
_atom_site_calc_flag
_atom_site_refinement_flags
O1A O 0.9033(3) 0.4729(7) 0.76016(18) 0.0245(12) Uani 1 1 d .
O2A O 0.8521(4) 0.5222(9) 0.69395(17) 0.0412(15) Uani 1 1 d .
O3A O 0.5633(4) -0.2616(10) 0.82748(19) 0.0400(14) Uani 1 1 d .
O4A O 0.5245(3) 0.0532(9) 0.8134(2) 0.0380(15) Uani 1 1 d .
N1A N 0.5743(4) -0.0749(10) 0.8150(2) 0.0301(15) Uani 1 1 d .
C1A C 0.8826(4) 0.4102(11) 0.7199(3) 0.0281(18) Uani 1 1 d .
C2A C 0.9032(4) 0.1801(11) 0.7165(2) 0.0219(15) Uani 1 1 d .
C3A C 0.8936(5) 0.1107(11) 0.7643(2) 0.0262(16) Uani 1 1 d .
H3A H 0.9282 -0.0119 0.7712 0.031 Uiso 1 1 calc R
C4A C 0.9305(5) 0.2997(12) 0.7875(3) 0.0314(18) Uani 1 1 d .
H4A1 H 0.9103 0.3132 0.8162 0.038 Uiso 1 1 calc R
H4A2 H 0.9903 0.2911 0.7904 0.038 Uiso 1 1 calc R
C5A C 0.8066(5) 0.0690(12) 0.7764(2) 0.0282(17) Uani 1 1 d .
C6A C 0.7917(5) -0.1300(11) 0.7895(3) 0.0281(18) Uani 1 1 d .
H6A H 0.8330 -0.2312 0.7901 0.034 Uiso 1 1 calc R
C7A C 0.7131(5) -0.1786(13) 0.8021(3) 0.0322(18) Uani 1 1 d .
H7A H 0.7016 -0.3134 0.8113 0.039 Uiso 1 1 calc R
C8A C 0.6546(4) -0.0333(11) 0.8011(2) 0.0208(15) Uani 1 1 d .
C9A C 0.6742(5) 0.1736(12) 0.7883(3) 0.0283(17) Uani 1 1 d .
H9A H 0.6345 0.2783 0.7888 0.034 Uiso 1 1 calc R
C10A C 0.7463(5) 0.2175(11) 0.7759(3) 0.0315(19) Uani 1 1 d .
H10A H 0.7574 0.3522 0.7665 0.038 Uiso 1 1 calc R
C11A C 0.8392(5) 0.0638(12) 0.6861(3) 0.0321(19) Uani 1 1 d .
H11A H 0.8315 -0.0748 0.6978 0.039 Uiso 1 1 calc R
H11B H 0.7869 0.1368 0.6864 0.039 Uiso 1 1 calc R
C12A C 0.8603(5) 0.0411(14) 0.6389(3) 0.039(2) Uani 1 1 d .
H12A H 0.9157 -0.0195 0.6385 0.047 Uiso 1 1 calc R
C13A C 0.7976(6) -0.1116(15) 0.6164(3) 0.050(2) Uani 1 1 d .
H13A H 0.8135 -0.1427 0.5878 0.075 Uiso 1 1 calc R
H13B H 0.7437 -0.0489 0.6145 0.075 Uiso 1 1 calc R
H13C H 0.7964 -0.2384 0.6330 0.075 Uiso 1 1 calc R
C14A C 0.8590(5) 0.2455(13) 0.6155(3) 0.041(2) Uani 1 1 d .
H14A H 0.8048 0.3054 0.6153 0.061 Uiso 1 1 calc R
H14B H 0.8731 0.2237 0.5861 0.061 Uiso 1 1 calc R
H14C H 0.8983 0.3388 0.6299 0.061 Uiso 1 1 calc R
C15A C 0.9900(4) 0.1576(11) 0.7070(2) 0.0211(16) Uani 1 1 d .
C16A C 1.0235(4) -0.0530(12) 0.7089(3) 0.0238(16) Uani 1 1 d .
H16A H 0.9907 -0.1669 0.7151 0.029 Uiso 1 1 calc R
C17A C 1.1035(5) -0.0776(13) 0.7014(3) 0.0337(19) Uani 1 1 d .
H17A H 1.1263 -0.2111 0.7034 0.040 Uiso 1 1 calc R
C18A C 1.1529(5) 0.0860(14) 0.6912(3) 0.036(2) Uani 1 1 d .
H18A H 1.2076 0.0635 0.6853 0.043 Uiso 1 1 calc R
C19A C 1.1209(5) 0.2788(12) 0.6897(3) 0.042(2) Uani 1 1 d .
H19A H 1.1553 0.3908 0.6844 0.050 Uiso 1 1 calc R
C20A C 1.0375(5) 0.3193(13) 0.6958(3) 0.0336(19) Uani 1 1 d .
H20A H 1.0156 0.4532 0.6923 0.040 Uiso 1 1 calc R
O1B O 0.3616(3) 0.2202(8) 0.69335(19) 0.0303(13) Uani 1 1 d .
O2B O 0.4030(4) 0.2615(9) 0.7606(2) 0.0401(14) Uani 1 1 d .
O3B O 0.0608(3) 0.9948(8) 0.8298(2) 0.0330(14) Uani 1 1 d .
O4B O 0.0221(3) 0.6808(8) 0.8151(2) 0.0316(14) Uani 1 1 d .
N1B N 0.0728(3) 0.8207(9) 0.8171(2) 0.0236(14) Uani 1 1 d .
C1B C 0.3869(4) 0.3496(11) 0.7212(3) 0.0270(17) Uani 1 1 d .
C2B C 0.3975(4) 0.5660(11) 0.7201(3) 0.0251(17) Uani 1 1 d .
C3B C 0.3927(4) 0.6313(12) 0.7673(2) 0.0273(17) Uani 1 1 d .
H3B H 0.4290 0.7508 0.7744 0.033 Uiso 1 1 calc R
C4B C 0.4260(5) 0.4352(12) 0.7899(3) 0.0301(18) Uani 1 1 d .
H4B1 H 0.4856 0.4433 0.7951 0.036 Uiso 1 1 calc R
H4B2 H 0.4020 0.4168 0.8174 0.036 Uiso 1 1 calc R
C5B C 0.3073(4) 0.6752(12) 0.7790(3) 0.0285(17) Uani 1 1 d .
C6B C 0.2444(4) 0.5268(12) 0.7773(3) 0.0275(17) Uani 1 1 d .
H6B H 0.2559 0.3931 0.7674 0.033 Uiso 1 1 calc R
C7B C 0.1695(4) 0.5662(10) 0.7888(3) 0.0249(17) Uani 1 1 d .
H7B H 0.1285 0.4643 0.7875 0.030 Uiso 1 1 calc R
C8B C 0.1546(4) 0.7744(11) 0.8035(3) 0.0223(16) Uani 1 1 d .
C9B C 0.2110(4) 0.9216(10) 0.8044(2) 0.0199(15) Uani 1 1 d .
H9B H 0.2003 1.0561 0.8140 0.024 Uiso 1 1 calc R
C10B C 0.2865(4) 0.8675(13) 0.7906(3) 0.036(2) Uani 1 1 d .
H10B H 0.3259 0.9725 0.7892 0.043 Uiso 1 1 calc R
C11B C 0.3372(4) 0.6828(12) 0.6881(2) 0.0265(17) Uani 1 1 d .
H11C H 0.3430 0.8319 0.6931 0.032 Uiso 1 1 calc R
H11D H 0.2811 0.6440 0.6935 0.032 Uiso 1 1 calc R
C12B C 0.3517(4) 0.6349(13) 0.6392(3) 0.0322(18) Uani 1 1 d .
H12B H 0.4034 0.5578 0.6369 0.039 Uiso 1 1 calc R
C13B C 0.3539(7) 0.8377(13) 0.6161(3) 0.052(3) Uani 1 1 d .
H13D H 0.3036 0.9126 0.6195 0.078 Uiso 1 1 calc R
H13E H 0.3597 0.8132 0.5858 0.078 Uiso 1 1 calc R
H13F H 0.3999 0.9188 0.6280 0.078 Uiso 1 1 calc R
C14B C 0.2763(5) 0.5076(16) 0.6183(3) 0.048(2) Uani 1 1 d .
H14D H 0.2274 0.5922 0.6178 0.072 Uiso 1 1 calc R
H14E H 0.2686 0.3839 0.6351 0.072 Uiso 1 1 calc R
H14F H 0.2868 0.4688 0.5892 0.072 Uiso 1 1 calc R
C15B C 0.4860(5) 0.6086(12) 0.7093(2) 0.0292(18) Uani 1 1 d .
C16B C 0.5117(5) 0.8154(12) 0.7059(3) 0.035(2) Uani 1 1 d .
H16B H 0.4753 0.9255 0.7094 0.042 Uiso 1 1 calc R
C17B C 0.5929(5) 0.8524(13) 0.6973(3) 0.039(2) Uani 1 1 d .
H17B H 0.6104 0.9900 0.6947 0.046 Uiso 1 1 calc R
C18B C 0.6462(4) 0.7011(12) 0.6925(2) 0.0282(18) Uani 1 1 d .
H18B H 0.7007 0.7319 0.6874 0.034 Uiso 1 1 calc R
C19B C 0.6199(5) 0.4901(12) 0.6952(3) 0.0310(19) Uani 1 1 d .
H19B H 0.6556 0.3792 0.6911 0.037 Uiso 1 1 calc R
C20B C 0.5402(4) 0.4577(11) 0.7041(3) 0.0271(18) Uani 1 1 d .
H20B H 0.5225 0.3202 0.7068 0.032 Uiso 1 1 calc R
O1C O 0.4951(3) 0.7217(9) 1.0056(2) 0.0416(16) Uani 1 1 d .
O2C O 0.4566(3) 0.7676(7) 0.93643(18) 0.0215(12) Uani 1 1 d .
O3C O 0.8366(3) 1.1896(9) 0.8822(2) 0.0399(15) Uani 1 1 d .
O4C O 0.7954(3) 1.4945(8) 0.8679(2) 0.0346(14) Uani 1 1 d .
N1C N 0.7826(4) 1.3184(11) 0.8807(2) 0.0305(16) Uani 1 1 d .
C1C C 0.4748(4) 0.8211(10) 0.9767(3) 0.0225(16) Uani 1 1 d .
C2C C 0.4588(4) 1.0680(12) 0.9796(3) 0.0278(18) Uani 1 1 d .
C3C C 0.4700(4) 1.1221(9) 0.9319(3) 0.0198(15) Uani 1 1 d .
H3C H 0.4348 1.2428 0.9241 0.024 Uiso 1 1 calc R
C4C C 0.4327(4) 0.9341(12) 0.9090(3) 0.0285(18) Uani 1 1 d .
H4C1 H 0.3730 0.9455 0.9054 0.034 Uiso 1 1 calc R
H4C2 H 0.4541 0.9169 0.8807 0.034 Uiso 1 1 calc R
C5C C 0.5535(4) 1.1698(10) 0.9198(2) 0.0169(14) Uani 1 1 d .
C6C C 0.6132(4) 1.0215(11) 0.9201(2) 0.0248(16) Uani 1 1 d .
H6C H 0.6026 0.8855 0.9288 0.030 Uiso 1 1 calc R
C7C C 0.6911(4) 1.0765(12) 0.9071(2) 0.0281(17) Uani 1 1 d .
H7C H 0.7330 0.9771 0.9074 0.034 Uiso 1 1 calc R
C8C C 0.7048(4) 1.2626(12) 0.8947(2) 0.0266(17) Uani 1 1 d .
C9C C 0.6439(5) 1.4160(14) 0.8935(3) 0.039(2) Uani 1 1 d .
H9C H 0.6558 1.5514 0.8849 0.046 Uiso 1 1 calc R
C10C C 0.5680(4) 1.3684(10) 0.9048(2) 0.0194(15) Uani 1 1 d .
H10C H 0.5259 1.4674 0.9025 0.023 Uiso 1 1 calc R
C11C C 0.5184(4) 1.1682(9) 1.0107(3) 0.0248(18) Uani 1 1 d .
H11E H 0.5156 1.3173 1.0052 0.030 Uiso 1 1 calc R
H11F H 0.5729 1.1225 1.0038 0.030 Uiso 1 1 calc R
C12C C 0.5134(4) 1.1389(11) 1.0578(3) 0.0258(16) Uani 1 1 d .
H12C H 0.4617 1.0624 1.0603 0.031 Uiso 1 1 calc R
C13C C 0.5729(6) 1.0146(13) 1.0786(3) 0.048(2) Uani 1 1 d .
H13G H 0.5670 1.0175 1.1093 0.071 Uiso 1 1 calc R
H13H H 0.6266 1.0658 1.0729 0.071 Uiso 1 1 calc R
H13I H 0.5667 0.8736 1.0682 0.071 Uiso 1 1 calc R
C14C C 0.5015(5) 1.3438(15) 1.0818(3) 0.047(2) Uani 1 1 d .
H14G H 0.4548 1.4171 1.0684 0.070 Uiso 1 1 calc R
H14H H 0.5501 1.4284 1.0806 0.070 Uiso 1 1 calc R
H14I H 0.4921 1.3147 1.1115 0.070 Uiso 1 1 calc R
C15C C 0.3706(4) 1.1027(11) 0.9891(3) 0.0217(16) Uani 1 1 d .
C16C C 0.3156(5) 0.9387(13) 0.9947(3) 0.0339(19) Uani 1 1 d .
H16C H 0.3323 0.7997 0.9938 0.041 Uiso 1 1 calc R
C17C C 0.2360(4) 0.9927(14) 1.0015(3) 0.036(2) Uani 1 1 d .
H17C H 0.1983 0.8847 1.0041 0.044 Uiso 1 1 calc R
C18C C 0.2093(5) 1.1802(13) 1.0045(3) 0.0323(19) Uani 1 1 d .
H18C H 0.1545 1.2060 1.0098 0.039 Uiso 1 1 calc R
C19C C 0.2644(4) 1.3455(13) 0.9995(3) 0.0280(18) Uani 1 1 d .
H19C H 0.2470 1.4836 1.0016 0.034 Uiso 1 1 calc R
C20C C 0.3427(4) 1.3005(11) 0.9917(3) 0.0247(17) Uani 1 1 d .
H20C H 0.3792 1.4102 0.9879 0.030 Uiso 1 1 calc R
O1D O 0.0056(3) 2.0140(7) 1.0040(2) 0.0345(14) Uani 1 1 d .
O2D O -0.0468(3) 1.9719(9) 0.93788(19) 0.0384(14) Uani 1 1 d .
O3D O 0.3347(3) 1.5517(9) 0.8845(2) 0.0352(15) Uani 1 1 d .
O4D O 0.2926(3) 1.2459(8) 0.8708(2) 0.0300(13) Uani 1 1 d .
N1D N 0.2806(4) 1.4134(10) 0.8835(2) 0.0259(15) Uani 1 1 d .
C1D C -0.0252(4) 1.9001(11) 0.9770(3) 0.0291(19) Uani 1 1 d .
C2D C -0.0396(4) 1.6701(10) 0.9801(3) 0.0259(17) Uani 1 1 d .
C3D C -0.0361(4) 1.6174(11) 0.9326(3) 0.0239(17) Uani 1 1 d .
H3D H -0.0724 1.4979 0.9256 0.029 Uiso 1 1 calc R
C4D C -0.0718(4) 1.8048(11) 0.9106(3) 0.0262(17) Uani 1 1 d .
H4D1 H -0.0510 1.8215 0.8822 0.031 Uiso 1 1 calc R
H4D2 H -0.1316 1.7954 0.9073 0.031 Uiso 1 1 calc R
C5D C 0.0475(4) 1.5647(10) 0.9213(2) 0.0192(15) Uani 1 1 d .
C6D C 0.0675(4) 1.3677(12) 0.9080(3) 0.0266(17) Uani 1 1 d .
H6D H 0.0270 1.2647 0.9073 0.032 Uiso 1 1 calc R
C7D C 0.1416(4) 1.3175(10) 0.8963(3) 0.0201(15) Uani 1 1 d .
H7D H 0.1538 1.1815 0.8882 0.024 Uiso 1 1 calc R
C8D C 0.1995(4) 1.4717(12) 0.8964(3) 0.0275(17) Uani 1 1 d .
C9D C 0.1883(4) 1.6608(11) 0.9094(3) 0.0215(16) Uani 1 1 d .
H9D H 0.2307 1.7591 0.9107 0.026 Uiso 1 1 calc R
C10D C 0.1091(4) 1.7095(12) 0.9213(3) 0.0242(16) Uani 1 1 d .
H10D H 0.0980 1.8460 0.9294 0.029 Uiso 1 1 calc R
C11D C 0.0162(4) 1.5492(11) 1.0131(3) 0.0253(17) Uani 1 1 d .
H11G H 0.0163 1.4046 1.0037 0.030 Uiso 1 1 calc R
H11H H 0.0719 1.6016 1.0113 0.030 Uiso 1 1 calc R
C12D C -0.0010(4) 1.5498(11) 1.0593(3) 0.0244(17) Uani 1 1 d .
H12D H -0.0575 1.4981 1.0609 0.029 Uiso 1 1 calc R
C13D C 0.0546(4) 1.3956(10) 1.0821(3) 0.0267(17) Uani 1 1 d .
H13J H 0.1110 1.4314 1.0780 0.040 Uiso 1 1 calc R
H13K H 0.0429 1.2587 1.0706 0.040 Uiso 1 1 calc R
H13L H 0.0461 1.3970 1.1126 0.040 Uiso 1 1 calc R
C14D C 0.0046(6) 1.7518(14) 1.0831(3) 0.049(2) Uani 1 1 d .
H14J H -0.0376 1.8448 1.0712 0.074 Uiso 1 1 calc R
H14K H 0.0578 1.8133 1.0802 0.074 Uiso 1 1 calc R
H14L H -0.0029 1.7279 1.1132 0.074 Uiso 1 1 calc R
C15D C -0.1300(5) 1.6363(11) 0.9906(3) 0.0280(17) Uani 1 1 d .
C16D C -0.1653(5) 1.4554(13) 0.9877(3) 0.0350(19) Uani 1 1 d .
H16D H -0.1336 1.3428 0.9796 0.042 Uiso 1 1 calc R
C17D C -0.2444(5) 1.4168(14) 0.9955(3) 0.0329(19) Uani 1 1 d .
H17D H -0.2652 1.2811 0.9948 0.039 Uiso 1 1 calc R
C18D C -0.2924(4) 1.5794(14) 1.0045(3) 0.037(2) Uani 1 1 d .
H18D H -0.3485 1.5593 1.0074 0.045 Uiso 1 1 calc R
C19D C -0.2587(4) 1.7760(14) 1.0092(3) 0.037(2) Uani 1 1 d .
H19D H -0.2898 1.8884 1.0181 0.044 Uiso 1 1 calc R
C20D C -0.1801(5) 1.7998(12) 1.0007(3) 0.0305(18) Uani 1 1 d .
H20D H -0.1580 1.9340 1.0016 0.037 Uiso 1 1 calc R

loop_
_atom_site_aniso_label
_atom_site_aniso_U_11
_atom_site_aniso_U_22
_atom_site_aniso_U_33
_atom_site_aniso_U_23
_atom_site_aniso_U_13
_atom_site_aniso_U_12
O1A 0.023(2) 0.010(2) 0.042(3) -0.001(2) 0.007(2) -0.0003(18)
O2A 0.066(4) 0.045(3) 0.013(2) 0.002(2) 0.008(2) 0.006(3)
O3A 0.048(3) 0.046(4) 0.026(3) 0.012(3) 0.004(3) 0.006(3)
O4A 0.034(3) 0.037(3) 0.044(4) 0.002(3) 0.008(3) 0.021(3)
N1A 0.037(4) 0.033(4) 0.020(3) 0.002(3) -0.002(3) -0.011(3)
C1A 0.022(3) 0.027(4) 0.036(5) 0.001(3) 0.003(3) 0.026(3)
C2A 0.028(4) 0.028(4) 0.011(3) 0.001(3) 0.006(3) 0.000(3)
C3A 0.047(4) 0.019(4) 0.014(4) -0.007(3) 0.009(3) 0.005(3)
C4A 0.032(4) 0.030(4) 0.031(4) 0.008(3) -0.005(4) 0.000(3)
C5A 0.039(4) 0.030(4) 0.016(4) -0.005(3) 0.001(3) -0.010(3)
C6A 0.039(4) 0.017(4) 0.029(4) 0.006(3) 0.011(3) 0.024(3)
C7A 0.044(5) 0.034(4) 0.020(4) 0.004(3) 0.010(3) -0.004(3)
C8A 0.027(4) 0.023(4) 0.012(3) 0.002(3) 0.001(3) 0.009(3)
C9A 0.045(4) 0.017(4) 0.022(4) 0.006(3) 0.002(3) -0.004(3)
C10A 0.062(5) 0.011(4) 0.023(4) 0.008(3) 0.009(4) -0.001(3)
C11A 0.045(4) 0.026(4) 0.027(4) -0.008(3) 0.012(4) -0.015(3)
C12A 0.050(5) 0.036(5) 0.032(5) 0.001(4) 0.005(4) 0.000(4)
C13A 0.069(6) 0.060(6) 0.019(4) -0.002(4) -0.007(4) -0.010(4)
C14A 0.054(5) 0.030(4) 0.039(5) -0.007(4) 0.008(4) 0.015(3)
C15A 0.009(3) 0.029(4) 0.026(4) -0.011(3) 0.001(3) 0.006(3)
C16A 0.017(3) 0.020(4) 0.035(4) 0.003(3) 0.007(3) 0.003(3)
C17A 0.031(4) 0.025(4) 0.045(5) -0.002(4) 0.000(4) 0.003(3)
C18A 0.043(4) 0.044(5) 0.024(4) -0.005(4) 0.017(3) -0.010(4)
C19A 0.051(5) 0.021(4) 0.055(6) -0.009(4) 0.025(4) 0.002(3)
C20A 0.040(4) 0.029(4) 0.033(4) -0.002(3) 0.014(4) -0.018(3)
O1B 0.036(3) 0.018(3) 0.036(3) 0.006(2) -0.005(2) -0.010(2)
O2B 0.048(3) 0.041(3) 0.031(3) 0.000(3) -0.002(3) -0.002(3)
O3B 0.023(3) 0.031(3) 0.045(4) 0.000(3) 0.002(2) 0.022(2)
O4B 0.015(2) 0.027(3) 0.052(4) -0.006(3) 0.003(3) -0.004(2)
N1B 0.018(3) 0.012(3) 0.041(4) 0.007(3) 0.006(3) 0.009(2)
C1B 0.027(3) 0.019(3) 0.033(4) 0.003(3) -0.008(3) 0.005(3)
C2B 0.025(3) 0.012(3) 0.037(5) 0.002(3) -0.012(3) 0.006(3)
C3B 0.016(3) 0.043(4) 0.023(4) 0.003(3) 0.000(3) 0.002(3)
C4B 0.045(4) 0.025(4) 0.020(4) -0.002(3) -0.004(3) -0.009(3)
C5B 0.026(4) 0.028(4) 0.031(4) 0.003(3) -0.005(3) 0.003(3)
C6B 0.010(3) 0.025(4) 0.047(5) 0.001(4) 0.004(3) 0.016(3)
C7B 0.018(3) 0.002(3) 0.052(5) -0.008(3) -0.007(3) 0.002(2)
C8B 0.009(3) 0.021(4) 0.038(4) 0.005(3) 0.004(3) 0.021(2)
C9B 0.018(3) 0.009(3) 0.034(4) 0.011(3) 0.012(3) 0.005(2)
C10B 0.017(3) 0.045(5) 0.046(5) 0.013(4) 0.001(3) 0.012(3)
C11B 0.035(4) 0.032(4) 0.012(3) 0.010(3) -0.003(3) -0.002(3)
C12B 0.024(3) 0.046(5) 0.025(4) 0.002(3) -0.007(3) -0.004(3)
C13B 0.115(8) 0.025(4) 0.016(4) 0.004(3) 0.006(4) 0.004(4)
C14B 0.039(4) 0.088(7) 0.016(4) -0.011(4) -0.008(3) -0.015(4)
C15B 0.052(5) 0.021(4) 0.014(4) -0.004(3) 0.001(3) 0.009(3)
C16B 0.053(5) 0.016(4) 0.035(5) 0.001(3) -0.004(4) -0.017(3)
C17B 0.056(5) 0.024(4) 0.038(5) -0.004(4) 0.017(4) 0.001(3)
C18B 0.020(3) 0.039(4) 0.026(4) -0.004(3) 0.003(3) -0.025(3)
C19B 0.049(5) 0.019(4) 0.026(4) 0.008(3) 0.014(4) 0.009(3)
C20B 0.026(4) 0.014(3) 0.040(5) 0.006(3) -0.003(3) -0.014(3)
O1C 0.038(3) 0.041(3) 0.047(4) 0.024(3) 0.005(3) -0.012(3)
O2C 0.013(2) 0.004(2) 0.048(4) -0.006(2) 0.009(2) -0.0001(16)
O3C 0.038(3) 0.039(3) 0.044(4) 0.012(3) 0.008(3) 0.007(3)
O4C 0.043(3) 0.017(3) 0.045(4) 0.012(3) 0.008(3) 0.013(2)
N1C 0.028(3) 0.045(4) 0.018(3) 0.010(3) -0.006(3) 0.013(3)
C1C 0.020(3) 0.015(3) 0.035(4) 0.005(3) 0.018(3) 0.012(2)
C2C 0.026(4) 0.033(4) 0.027(4) 0.003(3) 0.018(3) 0.017(3)
C3C 0.023(3) 0.000(3) 0.036(4) 0.007(3) 0.000(3) 0.007(2)
C4C 0.015(3) 0.027(4) 0.045(5) -0.005(4) 0.007(3) -0.014(3)
C5C 0.019(3) 0.016(3) 0.017(3) -0.004(3) 0.006(3) 0.000(2)
C6C 0.038(4) 0.018(4) 0.019(4) 0.005(3) 0.003(3) 0.021(3)
C7C 0.028(4) 0.045(5) 0.012(3) -0.006(3) 0.007(3) 0.009(3)
C8C 0.035(4) 0.032(4) 0.012(3) 0.005(3) -0.002(3) 0.018(3)
C9C 0.048(5) 0.034(5) 0.032(5) 0.016(4) -0.006(4) 0.000(4)
C10C 0.033(4) 0.007(3) 0.020(3) 0.008(3) 0.011(3) 0.016(2)
C11C 0.012(3) 0.000(3) 0.062(5) 0.011(3) 0.007(3) 0.001(2)
C12C 0.029(3) 0.013(3) 0.037(4) 0.001(3) 0.013(3) -0.007(3)
C13C 0.058(5) 0.028(4) 0.057(6) -0.012(4) 0.005(5) 0.015(4)
C14C 0.028(4) 0.051(6) 0.062(6) 0.002(5) 0.009(4) 0.016(4)
C15C 0.005(3) 0.025(4) 0.035(4) -0.002(3) 0.002(3) 0.010(2)
C16C 0.031(4) 0.038(4) 0.034(5) -0.001(3) 0.013(3) -0.020(3)
C17C 0.009(3) 0.046(5) 0.053(6) -0.005(4) -0.004(3) -0.001(3)
C18C 0.029(4) 0.035(4) 0.033(5) -0.004(3) 0.004(3) -0.016(3)
C19C 0.016(3) 0.030(4) 0.037(5) 0.004(4) -0.003(3) 0.014(3)
C20C 0.008(3) 0.030(4) 0.038(5) 0.004(3) 0.012(3) -0.012(3)
O1D 0.021(2) 0.000(2) 0.082(4) -0.007(2) 0.000(3) -0.0057(17)
O2D 0.046(3) 0.038(3) 0.030(3) 0.005(3) -0.007(3) -0.004(3)
O3D 0.018(2) 0.031(3) 0.057(4) -0.014(3) 0.002(3) 0.000(2)
O4D 0.016(2) 0.013(3) 0.060(4) -0.003(3) 0.001(2) 0.0098(18)
N1D 0.019(3) 0.021(3) 0.038(4) 0.003(3) 0.003(3) -0.007(2)
C1D 0.025(3) 0.024(4) 0.038(5) -0.003(3) 0.005(3) 0.030(3)
C2D 0.017(3) 0.008(3) 0.053(5) -0.004(3) 0.005(3) 0.001(2)
C3D 0.003(3) 0.020(3) 0.048(5) -0.005(3) -0.002(3) 0.001(2)
C4D 0.023(4) 0.022(4) 0.034(4) 0.010(3) 0.006(3) -0.007(3)
C5D 0.009(3) 0.018(4) 0.030(4) -0.001(3) 0.003(3) -0.012(2)
C6D 0.019(3) 0.027(4) 0.033(4) 0.005(3) -0.001(3) 0.015(3)
C7D 0.013(3) 0.004(3) 0.042(4) 0.001(3) -0.004(3) -0.008(2)
C8D 0.026(4) 0.018(4) 0.039(5) 0.004(3) 0.005(3) 0.008(3)
C9D 0.007(3) 0.022(4) 0.035(4) 0.004(3) 0.003(3) -0.008(2)
C10D 0.008(3) 0.024(4) 0.040(5) 0.008(3) 0.000(3) -0.003(3)
C11D 0.015(3) 0.025(4) 0.036(5) -0.002(3) -0.003(3) -0.011(3)
C12D 0.014(3) 0.023(4) 0.036(5) -0.001(3) 0.002(3) -0.002(3)
C13D 0.014(3) 0.017(3) 0.049(5) 0.001(3) 0.006(3) 0.004(2)
C14D 0.064(6) 0.042(5) 0.042(5) -0.008(4) 0.003(4) 0.037(4)
C15D 0.042(4) 0.015(3) 0.026(4) -0.010(3) -0.003(3) 0.012(3)
C16D 0.052(5) 0.030(4) 0.023(4) 0.000(3) 0.003(4) 0.007(3)
C17D 0.035(4) 0.049(5) 0.016(4) -0.003(4) 0.007(3) -0.014(4)
C18D 0.011(3) 0.057(6) 0.041(5) 0.013(4) -0.009(3) -0.007(3)
C19D 0.017(3) 0.054(5) 0.038(5) 0.002(4) -0.003(3) 0.025(3)
C20D 0.028(4) 0.016(3) 0.047(5) 0.004(3) -0.005(4) -0.010(3)

loop_
_atom_type_symbol
_atom_type_description
_atom_type_scat_dispersion_real
_atom_type_scat_dispersion_imag
_atom_type_scat_source
C C 0.0181 0.0091 'International Tables Vol C Tables 4.2.6.8 and 6.1.1.4'
H H 0.0000 0.0000 'International Tables Vol C Tables 4.2.6.8 and 6.1.1.4'
N N 0.0311 0.0180 'International Tables Vol C Tables 4.2.6.8 and 6.1.1.4'
O O 0.0492 0.0322 'International Tables Vol C Tables 4.2.6.8 and 6.1.1.4'

loop_
_geom_angle_atom_site_label_1
_geom_angle_atom_site_label_2
_geom_angle_atom_site_label_3
_geom_angle
C1A O1A C4A 111.3(6)
O4A N1A O3A 124.7(7)
O4A N1A C8A 120.6(7)
O3A N1A C8A 114.7(6)
O2A C1A O1A 121.9(6)
O2A C1A C2A 129.7(7)
O1A C1A C2A 108.4(6)
C15A C2A C1A 109.2(6)
C15A C2A C11A 116.5(6)
C1A C2A C11A 111.6(6)
C15A C2A C3A 109.0(6)
C1A C2A C3A 100.0(6)
C11A C2A C3A 109.2(6)
C5A C3A C4A 111.7(6)
C5A C3A C2A 116.4(6)
C4A C3A C2A 99.1(6)
O1A C4A C3A 104.0(6)
C6A C5A C10A 120.7(7)
C6A C5A C3A 115.3(7)
C10A C5A C3A 123.9(7)
C5A C6A C7A 118.4(7)
C8A C7A C6A 120.3(7)
C7A C8A C9A 118.9(7)
C7A C8A N1A 122.0(7)
C9A C8A N1A 119.0(6)
C10A C9A C8A 120.8(7)
C9A C10A C5A 120.8(7)
C12A C11A C2A 116.1(6)
C14A C12A C11A 112.5(7)
C14A C12A C13A 110.6(8)
C11A C12A C13A 107.7(7)
C20A C15A C16A 120.2(6)
C20A C15A C2A 123.4(7)
C16A C15A C2A 116.4(6)
C17A C16A C15A 117.7(7)
C16A C17A C18A 122.6(8)
C19A C18A C17A 118.7(8)
C18A C19A C20A 122.8(8)
C15A C20A C19A 117.8(8)
C1B O2B C4B 105.3(6)
O3B N1B O4B 125.0(6)
O3B N1B C8B 117.2(6)
O4B N1B C8B 117.8(6)
O1B C1B O2B 112.2(6)
O1B C1B C2B 132.8(7)
O2B C1B C2B 114.9(7)
C1B C2B C15B 107.6(6)
C1B C2B C3B 103.5(7)
C15B C2B C3B 106.0(6)
C1B C2B C11B 115.2(6)
C15B C2B C11B 109.8(6)
C3B C2B C11B 114.1(6)
C5B C3B C4B 110.7(6)
C5B C3B C2B 113.4(6)
C4B C3B C2B 99.9(6)
O2B C4B C3B 106.1(6)
C10B C5B C6B 116.1(7)
C10B C5B C3B 120.0(7)
C6B C5B C3B 123.9(7)
C7B C6B C5B 123.3(7)
C6B C7B C8B 116.4(6)
C9B C8B C7B 122.7(6)
C9B C8B N1B 119.9(6)
C7B C8B N1B 117.4(6)
C8B C9B C10B 116.7(7)
C5B C10B C9B 124.5(8)
C2B C11B C12B 112.9(6)
C13B C12B C14B 107.5(7)
C13B C12B C11B 107.5(7)
C14B C12B C11B 109.1(6)
C20B C15B C16B 118.7(8)
C20B C15B C2B 122.8(7)
C16B C15B C2B 118.5(7)
C17B C16B C15B 118.0(8)
C18B C17B C16B 122.7(8)
C17B C18B C19B 119.3(7)
C20B C19B C18B 116.9(7)
C15B C20B C19B 124.3(7)
C1C O2C C4C 114.3(5)
O3C N1C O4C 120.3(7)
O3C N1C C8C 118.9(7)
O4C N1C C8C 120.8(6)
O1C C1C O2C 129.9(7)
O1C C1C C2C 123.5(8)
O2C C1C C2C 106.5(6)
C11C C2C C15C 113.7(6)
C11C C2C C3C 114.4(6)
C15C C2C C3C 109.6(6)
C11C C2C C1C 111.4(6)
C15C C2C C1C 108.5(6)
C3C C2C C1C 98.0(5)
C5C C3C C4C 113.2(6)
C5C C3C C2C 117.9(6)
C4C C3C C2C 101.6(6)
O2C C4C C3C 103.8(6)
C6C C5C C10C 120.5(6)
C6C C5C C3C 121.8(6)
C10C C5C C3C 117.5(6)
C5C C6C C7C 118.9(7)
C8C C7C C6C 120.1(7)
C7C C8C C9C 121.8(8)
C7C C8C N1C 120.5(7)
C9C C8C N1C 117.7(7)
C10C C9C C8C 119.9(8)
C9C C10C C5C 118.6(6)
C2C C11C C12C 120.8(6)
C13C C12C C11C 116.6(7)
C13C C12C C14C 112.2(7)
C11C C12C C14C 112.9(7)
C20C C15C C16C 118.6(6)
C20C C15C C2C 118.7(6)
C16C C15C C2C 122.7(6)
C17C C16C C15C 116.6(8)
C18C C17C C16C 125.1(8)
C17C C18C C19C 118.5(7)
C20C C19C C18C 118.6(7)
C19C C20C C15C 122.5(7)
C1D O2D C4D 109.3(6)
O4D N1D O3D 121.9(6)
O4D N1D C8D 120.5(6)
O3D N1D C8D 117.6(6)
O1D C1D O2D 120.0(7)
O1D C1D C2D 128.1(8)
O2D C1D C2D 111.8(7)
C1D C2D C3D 98.0(6)
C1D C2D C15D 107.9(5)
C3D C2D C15D 106.1(6)
C1D C2D C11D 117.1(6)
C3D C2D C11D 118.2(6)
C15D C2D C11D 108.5(6)
C4D C3D C5D 114.7(6)
C4D C3D C2D 102.9(6)
C5D C3D C2D 112.5(6)
O2D C4D C3D 104.8(6)
C10D C5D C6D 115.8(6)
C10D C5D C3D 122.4(6)
C6D C5D C3D 121.7(6)
C7D C6D C5D 123.0(7)
C6D C7D C8D 117.7(7)
C9D C8D C7D 124.6(7)
C9D C8D N1D 118.4(7)
C7D C8D N1D 116.9(6)
C8D C9D C10D 116.2(7)
C5D C10D C9D 122.5(7)
C12D C11D C2D 120.0(6)
C11D C12D C13D 107.9(6)
C11D C12D C14D 118.1(7)
C13D C12D C14D 109.3(7)
C16D C15D C20D 115.5(8)
C16D C15D C2D 122.4(7)
C20D C15D C2D 122.0(6)
C15D C16D C17D 125.2(8)
C18D C17D C16D 118.1(8)
C17D C18D C19D 120.0(7)
C20D C19D C18D 117.6(7)
C19D C20D C15D 123.4(8)

loop_
_geom_bond_atom_site_label_1
_geom_bond_atom_site_label_2
_geom_bond_distance
O1A C1A 1.354(10)
O1A C4A 1.473(9)
O2A C1A 1.183(9)
O3A N1A 1.298(9)
O4A N1A 1.173(9)
N1A C8A 1.457(10)
C1A C2A 1.547(10)
C2A C15A 1.498(9)
C2A C11A 1.573(11)
C2A C3A 1.592(10)
C3A C5A 1.541(11)
C3A C4A 1.539(11)
C5A C6A 1.392(11)
C5A C10A 1.392(11)
C6A C7A 1.425(11)
C7A C8A 1.355(11)
C8A C9A 1.454(10)
C9A C10A 1.315(11)
C11A C12A 1.560(12)
C12A C14A 1.525(12)
C12A C13A 1.572(12)
C15A C20A 1.377(10)
C15A C16A 1.482(10)
C16A C17A 1.374(11)
C17A C18A 1.398(12)
C18A C19A 1.365(12)
C19A C20A 1.435(12)
O1B C1B 1.268(10)
O2B C1B 1.376(10)
O2B C4B 1.495(10)
O3B N1B 1.227(8)
O4B N1B 1.239(8)
N1B C8B 1.482(8)
C1B C2B 1.425(10)
C2B C15B 1.556(11)
C2B C3B 1.557(11)
C2B C11B 1.567(9)
C3B C5B 1.515(10)
C3B C4B 1.547(11)
C5B C10B 1.360(12)
C5B C6B 1.421(11)
C6B C7B 1.343(10)
C7B C8B 1.463(9)
C8B C9B 1.339(10)
C9B C10B 1.399(10)
C11B C12B 1.608(11)
C12B C13B 1.513(12)
C12B C14B 1.603(11)
C15B C20B 1.351(10)
C15B C16B 1.422(10)
C16B C17B 1.414(12)
C17B C18B 1.341(12)
C18B C19B 1.450(10)
C19B C20B 1.386(11)
O1C C1C 1.149(10)
O2C C1C 1.331(10)
O2C C4C 1.428(10)
O3C N1C 1.227(9)
O4C N1C 1.243(9)
N1C C8C 1.438(10)
C1C C2C 1.638(10)
C2C C11C 1.492(11)
C2C C15C 1.532(9)
C2C C3C 1.566(11)
C3C C5C 1.496(9)
C3C C4C 1.533(10)
C5C C6C 1.384(9)
C5C C10C 1.407(9)
C6C C7C 1.429(11)
C7C C8C 1.302(11)
C8C C9C 1.421(11)
C9C C10C 1.367(11)
C11C C12C 1.504(11)
C12C C13C 1.404(11)
C12C C14C 1.557(12)
C15C C20C 1.376(10)
C15C C16C 1.425(10)
C16C C17C 1.398(11)
C17C C18C 1.308(12)
C18C C19C 1.429(11)
C19C C20C 1.371(10)
O1D C1D 1.215(10)
O2D C1D 1.343(10)
O2D C4D 1.432(10)
O3D N1D 1.272(8)
O4D N1D 1.186(8)
N1D C8D 1.482(10)
C1D C2D 1.525(10)
C2D C3D 1.543(12)
C2D C15D 1.572(11)
C2D C11D 1.555(11)
C3D C4D 1.507(10)
C3D C5D 1.495(9)
C5D C10D 1.391(9)
C5D C6D 1.400(10)
C6D C7D 1.348(10)
C7D C8D 1.390(10)
C8D C9D 1.317(11)
C9D C10D 1.428(9)
C11D C12D 1.505(11)
C12D C13D 1.512(10)
C12D C14D 1.517(12)
C15D C16D 1.319(12)
C15D C20D 1.404(10)
C16D C17D 1.376(12)
C17D C18D 1.367(12)
C18D C19D 1.404(13)
C19D C20D 1.358(11)
